data_1564059
loop_
_publ_author_name
'Hu, Peng'
'Wu, Yan-Ni'
'Zhao, Yan-Hua'
'Cao, Jiang-Fei'
'Lai, Jia-Long'
'Ma, Dan-Yu'
'Zhu, Li-Li'
'Xiao, Feng-Ping'

_publ_section_title
;
 Structure changes from radical-3d ring dimer to radical-3d-4f 1D chain
 with different magnetic properties
;
_journal_name_full 'Inorganica Chimica Acta'
_journal_page_first 119867
_journal_paper_doi 10.1016/j.ica.2020.119867
_journal_volume 512
_journal_year 2020
_chemical_formula_sum 'C51 H41 Cu F30 Gd N6 O16'
_chemical_formula_weight 1784.69
_space_group_crystal_system monoclinic
_space_group_IT_number 15
_space_group_name_Hall '-C 2yc'
_space_group_name_H-M_alt 'C 1 2/c 1'
_atom_sites_solution_hydrogens geom
_audit_creation_method SHELXL-2014
_cell_angle_alpha 90
_cell_angle_beta 108.813(3)
_cell_angle_gamma 90
_cell_formula_units_Z 4
_cell_length_a 30.704(4)
_cell_length_b 10.3832(13)
_cell_length_c 22.267(3)
_cell_measurement_reflns_used 15598
_cell_measurement_temperature 296(2)
_cell_measurement_theta_max 27.9
_cell_measurement_theta_min 1.7
_cell_volume 6719.6(15)
_computing_structure_refinement 'SHELXL-2014 (Sheldrick, 2014)'
_diffrn_ambient_temperature 296(2)
_diffrn_measured_fraction_theta_full 0.959
_diffrn_measured_fraction_theta_max 0.986
_diffrn_measurement_device_type CCD
_diffrn_radiation_type MoK\a
_diffrn_radiation_wavelength 0.71073
_diffrn_reflns_av_R_equivalents 0.0471
_diffrn_reflns_av_unetI/netI 0.0439
_diffrn_reflns_Laue_measured_fraction_full 0.959
_diffrn_reflns_Laue_measured_fraction_max 0.986
_diffrn_reflns_limit_h_max 36
_diffrn_reflns_limit_h_min -36
_diffrn_reflns_limit_k_max 12
_diffrn_reflns_limit_k_min -12
_diffrn_reflns_limit_l_max 25
_diffrn_reflns_limit_l_min -26
_diffrn_reflns_number 22755
_diffrn_reflns_point_group_measured_fraction_full 0.959
_diffrn_reflns_point_group_measured_fraction_max 0.986
_diffrn_reflns_theta_full 25.242
_diffrn_reflns_theta_max 25.015
_diffrn_reflns_theta_min 2.083
_exptl_absorpt_coefficient_mu 1.445
_exptl_crystal_colour purple
_exptl_crystal_density_diffrn 1.764
_exptl_crystal_description block
_exptl_crystal_F_000 3520
_refine_diff_density_max 1.361
_refine_diff_density_min -1.010
_refine_diff_density_rms 0.107
_refine_ls_extinction_coef .
_refine_ls_extinction_method none
_refine_ls_goodness_of_fit_ref 1.025
_refine_ls_hydrogen_treatment constr
_refine_ls_matrix_type full
_refine_ls_number_parameters 481
_refine_ls_number_reflns 5852
_refine_ls_number_restraints 2
_refine_ls_restrained_S_all 1.031
_refine_ls_R_factor_all 0.0582
_refine_ls_R_factor_gt 0.0425
_refine_ls_shift/su_max 0.001
_refine_ls_shift/su_mean 0.000
_refine_ls_structure_factor_coef Fsqd
_refine_ls_weighting_details 'w=1/[\s^2^(Fo^2^)+(0.1000P)^2^] where P=(Fo^2^+2Fc^2^)/3'
_refine_ls_weighting_scheme calc
_refine_ls_wR_factor_gt 0.1180
_refine_ls_wR_factor_ref 0.1368
_reflns_Friedel_coverage 0.000
_reflns_Friedel_fraction_full .
_reflns_Friedel_fraction_max .
_reflns_number_gt 4741
_reflns_number_total 5852
_reflns_threshold_expression 'I > 2\s(I)'
_cod_data_source_file gdCu.cif
_cod_data_source_block gd
_cod_original_cell_volume 6719.8(14)
_cod_original_sg_symbol_H-M 'C 2/c'
_cod_database_code 1564059
_shelx_space_group_comment
;
The symmetry employed for this shelxl refinement is uniquely defined
by the following loop, which should always be used as a source of
symmetry information in preference to the above space-group names.
They are only intended as comments.
;
_shelxl_version_number 2014-3

loop_
_space_group_symop_operation_xyz
'x, y, z'
'-x, y, -z+1/2'
'x+1/2, y+1/2, z'
'-x+1/2, y+1/2, -z+1/2'
'-x, -y, -z'
'x, -y, z-1/2'
'-x+1/2, -y+1/2, -z'
'x+1/2, -y+1/2, z-1/2'

loop_
_atom_site_label
_atom_site_type_symbol
_atom_site_fract_x
_atom_site_fract_y
_atom_site_fract_z
_atom_site_U_iso_or_equiv
_atom_site_adp_type
_atom_site_occupancy
_atom_site_site_symmetry_order
_atom_site_calc_flag
_atom_site_refinement_flags_posn
_atom_site_refinement_flags_adp
_atom_site_refinement_flags_occupancy
_atom_site_disorder_assembly
_atom_site_disorder_group
Gd1 Gd 0.0000 0.50769(3) 0.2500 0.02753(14) Uani 1 2 d S T P . .
Cu1 Cu 0.2500 0.2500 0.5000 0.0283(2) Uani 1 2 d S U P . .
N3 N 0.11377(12) 0.5741(4) 0.25761(17) 0.0289(8) Uani 1 1 d . . . . .
O5 O 0.01757(11) 0.4240(3) 0.35364(16) 0.0382(8) Uani 1 1 d . . . . .
N1 N 0.19763(12) 0.3678(3) 0.45479(17) 0.0301(8) Uani 1 1 d . . . . .
O2 O 0.07461(10) 0.5903(3) 0.26711(15) 0.0337(7) Uani 1 1 d . . . . .
O3 O 0.01103(11) 0.6924(3) 0.31814(16) 0.0354(7) Uani 1 1 d . . . . .
O8 O 0.22930(12) 0.1090(3) 0.42968(18) 0.0434(8) Uani 1 1 d . U . . .
O4 O 0.05173(13) 0.3324(3) 0.25917(18) 0.0452(9) Uani 1 1 d . . . . .
O6 O 0.11537(13) 0.5498(4) 0.50120(16) 0.0488(9) Uani 1 1 d . . . . .
C23 C 0.13817(17) 0.5084(4) 0.4618(2) 0.0323(10) Uani 1 1 d . . . . .
C21 C 0.15789(15) 0.4973(4) 0.3665(2) 0.0274(9) Uani 1 1 d . . . . .
O7 O 0.29523(12) 0.3455(3) 0.45456(17) 0.0424(8) Uani 1 1 d . U . . .
N2 N 0.18704(13) 0.5391(5) 0.2761(2) 0.0414(10) Uani 1 1 d . . . . .
C22 C 0.13067(15) 0.5509(4) 0.3999(2) 0.0289(9) Uani 1 1 d . . . . .
H22 H 0.1084 0.6126 0.3815 0.035 Uiso 1 1 calc R U . . .
F8 F 0.14090(13) 0.2159(4) 0.2844(3) 0.0869(14) Uani 1 1 d . . . . .
F5 F 0.02241(16) 0.4002(4) 0.47380(18) 0.0774(11) Uani 1 1 d . . . . .
C25 C 0.19085(15) 0.4063(4) 0.3952(2) 0.0294(9) Uani 1 1 d . . . . .
H25 H 0.2087 0.3711 0.3726 0.035 Uiso 1 1 calc R U . . .
C20 C 0.15226(14) 0.5370(4) 0.3014(2) 0.0285(9) Uani 1 1 d . . . . .
F1 F 0.00124(15) 0.8359(4) 0.4103(2) 0.0770(11) Uani 1 1 d . . . . .
C9 C 0.03780(19) 0.3266(5) 0.3815(3) 0.0422(12) Uani 1 1 d . . . . .
F3 F 0.06066(13) 0.9149(3) 0.39536(18) 0.0711(10) Uani 1 1 d . . . . .
C18 C 0.12124(17) 0.6203(5) 0.1976(2) 0.0391(11) Uani 1 1 d . . . . .
C24 C 0.17153(16) 0.4174(5) 0.4870(2) 0.0347(10) Uani 1 1 d . . . . .
H24 H 0.1762 0.3889 0.5282 0.042 Uiso 1 1 calc R U . . .
C6 C 0.10386(18) 0.1601(5) 0.2844(3) 0.0486(14) Uani 1 1 d . . . . .
C2 C 0.2123(2) 0.0022(4) 0.4371(3) 0.0476(14) Uani 1 1 d . . . . .
C3 C 0.1938(2) -0.0353(5) 0.4825(3) 0.0511(14) Uani 1 1 d . . . . .
H3 H 0.1826 -0.1190 0.4804 0.061 Uiso 1 1 calc R U . . .
O1 O 0.22901(14) 0.5128(5) 0.3049(2) 0.0728(16) Uani 1 1 d . . . . .
F12 F 0.20961(16) -0.0504(5) 0.3316(2) 0.0849(12) Uani 1 1 d . . . . .
F10 F 0.1828(2) -0.1888(4) 0.3787(3) 0.121(2) Uani 1 1 d . . . . .
F15 F 0.32475(17) 0.4653(5) 0.3691(2) 0.0851(13) Uani 1 1 d . . . . .
F2 F -0.0043(2) 1.0086(3) 0.3540(2) 0.0968(18) Uani 1 1 d . . . . .
C26 C 0.08343(19) 0.6509(6) 0.4801(3) 0.0494(13) Uani 1 1 d . . . . .
H26A H 0.0602 0.6259 0.4413 0.074 Uiso 1 1 calc R U . . .
H26B H 0.0990 0.7264 0.4727 0.074 Uiso 1 1 calc R U . . .
H26C H 0.0693 0.6693 0.5118 0.074 Uiso 1 1 calc R U . . .
C15 C 0.16942(17) 0.5628(6) 0.2050(2) 0.0429(12) Uani 1 1 d . . . . .
C1 C 0.2145(3) -0.1012(6) 0.3887(4) 0.0660(18) Uani 1 1 d . . . . .
F9 F 0.08655(16) 0.1115(6) 0.2292(3) 0.140(3) Uani 1 1 d . . . . .
C13 C 0.0161(2) 0.8940(5) 0.3674(3) 0.0579(16) Uani 1 1 d . . . . .
C19 C 0.08288(19) 0.5691(8) 0.1405(2) 0.0594(17) Uani 1 1 d . . . . .
H19A H 0.0792 0.4784 0.1455 0.089 Uiso 1 1 calc R U . . .
H19B H 0.0906 0.5841 0.1026 0.089 Uiso 1 1 calc R U . . .
H19C H 0.0546 0.6127 0.1373 0.089 Uiso 1 1 calc R U . . .
C14 C 0.1687(2) 0.4327(7) 0.1744(3) 0.0620(16) Uani 1 1 d . . . . .
H14A H 0.1993 0.3975 0.1875 0.093 Uiso 1 1 calc R U . . .
H14B H 0.1578 0.4420 0.1291 0.093 Uiso 1 1 calc R U . . .
H14C H 0.1487 0.3758 0.1872 0.093 Uiso 1 1 calc R U . . .
C5 C 0.30961(18) 0.4574(5) 0.4679(3) 0.0454(13) Uani 1 1 d . . . . .
C8 C 0.0662(2) 0.2433(5) 0.3617(3) 0.0511(14) Uani 1 1 d . . . . .
H8 H 0.0823 0.1792 0.3890 0.061 Uiso 1 1 calc R U . . .
F7 F 0.1152(3) 0.0621(6) 0.3213(4) 0.155(3) Uani 1 1 d . . . . .
C7 C 0.07064(17) 0.2548(5) 0.3019(3) 0.0427(12) Uani 1 1 d . . . . .
C10 C 0.0298(3) 0.2970(6) 0.4445(3) 0.0635(17) Uani 1 1 d . . . . .
C17 C 0.1194(2) 0.7669(5) 0.2007(3) 0.0517(14) Uani 1 1 d . . . . .
H17A H 0.0896 0.7931 0.2016 0.078 Uiso 1 1 calc R U . . .
H17B H 0.1248 0.8030 0.1640 0.078 Uiso 1 1 calc R U . . .
H17C H 0.1426 0.7968 0.2383 0.078 Uiso 1 1 calc R U . . .
C4 C 0.3362(2) 0.5129(5) 0.4258(4) 0.0571(16) Uani 1 1 d . . . . .
C12 C 0.00809(16) 0.8114(4) 0.3071(3) 0.0406(12) Uani 1 1 d . . . . .
C16 C 0.2026(2) 0.6561(7) 0.1885(3) 0.0658(19) Uani 1 1 d . . . . .
H16A H 0.2068 0.7310 0.2150 0.099 Uiso 1 1 calc R U . . .
H16B H 0.1900 0.6811 0.1448 0.099 Uiso 1 1 calc R U . . .
H16C H 0.2317 0.6144 0.1953 0.099 Uiso 1 1 calc R U . . .
F11 F 0.2555(2) -0.1522(6) 0.4071(3) 0.123(2) Uani 1 1 d . . . . .
F6 F 0.0624(3) 0.2317(8) 0.4830(3) 0.180(4) Uani 1 1 d . . . . .
F13 F 0.38031(17) 0.4967(7) 0.4520(3) 0.145(3) Uani 1 1 d . . . . .
F14 F 0.3314(2) 0.6400(4) 0.4179(3) 0.1108(18) Uani 1 1 d . . . . .
C11 C 0.0000 0.8759(7) 0.2500 0.0492(19) Uani 1 2 d S T P . .
H11 H 0.0000 0.9655 0.2500 0.059 Uiso 1 2 calc R U P . .
F4 F -0.0071(3) 0.2277(5) 0.4343(3) 0.129(2) Uani 1 1 d . . . . .

loop_
_atom_site_aniso_label
_atom_site_aniso_U_11
_atom_site_aniso_U_22
_atom_site_aniso_U_33
_atom_site_aniso_U_23
_atom_site_aniso_U_13
_atom_site_aniso_U_12
Gd1 0.02580(19) 0.02952(19) 0.0270(2) 0.000 0.00812(13) 0.000
Cu1 0.0323(4) 0.0275(4) 0.0219(4) 0.0032(3) 0.0045(3) 0.0026(3)
N3 0.0233(18) 0.039(2) 0.0233(18) 0.0023(16) 0.0063(15) -0.0011(15)
O5 0.0477(19) 0.0360(17) 0.0326(18) 0.0045(15) 0.0154(15) 0.0075(14)
N1 0.0325(19) 0.0322(18) 0.0228(19) 0.0011(16) 0.0052(16) 0.0005(15)
O2 0.0232(15) 0.0518(19) 0.0274(16) 0.0040(15) 0.0100(13) 0.0010(13)
O3 0.0368(18) 0.0339(17) 0.0332(17) -0.0033(14) 0.0080(14) 0.0017(13)
O8 0.0450(19) 0.0374(17) 0.0418(19) -0.0052(12) 0.0059(16) -0.0106(15)
O4 0.051(2) 0.0433(19) 0.045(2) 0.0063(18) 0.0198(18) 0.0126(16)
O6 0.054(2) 0.070(2) 0.0289(18) 0.0084(19) 0.0217(17) 0.026(2)
C23 0.038(3) 0.039(3) 0.020(2) 0.0012(19) 0.0098(19) 0.0023(18)
C21 0.027(2) 0.032(2) 0.023(2) 0.0015(18) 0.0067(18) -0.0028(16)
O7 0.0461(19) 0.0311(17) 0.049(2) 0.0034(15) 0.0141(15) -0.0052(14)
N2 0.024(2) 0.073(3) 0.028(2) 0.016(2) 0.0089(17) 0.0060(19)
C22 0.035(2) 0.030(2) 0.022(2) 0.0043(19) 0.0091(18) 0.0025(18)
F8 0.062(2) 0.069(2) 0.144(4) -0.039(3) 0.053(3) -0.0070(19)
F5 0.128(4) 0.063(2) 0.050(2) -0.0064(18) 0.040(2) 0.000(2)
C25 0.029(2) 0.037(2) 0.022(2) -0.0018(19) 0.0086(18) -0.0025(18)
C20 0.024(2) 0.039(2) 0.022(2) 0.0060(19) 0.0073(18) 0.0015(18)
F1 0.102(3) 0.069(2) 0.063(2) -0.028(2) 0.031(2) -0.007(2)
C9 0.051(3) 0.036(2) 0.039(3) 0.004(2) 0.013(2) -0.004(2)
F3 0.073(2) 0.060(2) 0.061(2) -0.0124(19) -0.0057(19) -0.0149(17)
C18 0.038(3) 0.059(3) 0.022(2) 0.010(2) 0.012(2) 0.007(2)
C24 0.042(3) 0.041(3) 0.022(2) 0.004(2) 0.011(2) 0.005(2)
C6 0.043(3) 0.028(2) 0.074(4) -0.006(3) 0.017(3) 0.003(2)
C2 0.042(3) 0.040(3) 0.061(4) -0.005(3) 0.016(3) -0.005(2)
C3 0.060(4) 0.038(2) 0.066(4) -0.012(3) 0.033(3) -0.014(2)
O1 0.031(2) 0.137(5) 0.052(3) 0.038(3) 0.016(2) 0.020(2)
F12 0.099(3) 0.097(3) 0.069(3) -0.021(3) 0.041(3) -0.027(3)
F10 0.204(6) 0.078(3) 0.131(4) -0.058(3) 0.122(4) -0.078(3)
F15 0.097(3) 0.092(3) 0.075(3) -0.010(3) 0.040(3) -0.015(3)
F2 0.126(4) 0.052(2) 0.079(3) -0.025(2) -0.013(3) 0.038(2)
C26 0.054(3) 0.059(3) 0.038(3) -0.003(3) 0.020(3) 0.019(3)
C15 0.037(3) 0.067(3) 0.027(3) 0.011(3) 0.014(2) 0.010(2)
C1 0.081(5) 0.053(4) 0.078(5) -0.009(4) 0.045(4) -0.007(3)
F9 0.080(3) 0.152(5) 0.156(5) -0.116(5) -0.008(3) 0.033(3)
C13 0.071(4) 0.035(3) 0.054(4) -0.014(3) 0.001(3) 0.004(3)
C19 0.044(3) 0.114(5) 0.019(2) 0.003(3) 0.008(2) -0.002(3)
C14 0.069(4) 0.076(4) 0.047(4) 0.005(3) 0.027(3) 0.018(3)
C5 0.043(3) 0.036(2) 0.055(3) -0.003(3) 0.013(3) -0.005(2)
C8 0.061(4) 0.040(3) 0.052(3) 0.012(3) 0.018(3) 0.012(2)
F7 0.203(7) 0.108(4) 0.222(8) 0.093(5) 0.163(6) 0.109(5)
C7 0.040(3) 0.036(3) 0.053(3) -0.007(2) 0.017(3) -0.002(2)
C10 0.104(5) 0.045(3) 0.043(3) 0.005(3) 0.027(4) 0.004(3)
C17 0.052(3) 0.053(3) 0.054(3) 0.022(3) 0.022(3) 0.003(2)
C4 0.062(4) 0.051(3) 0.064(4) -0.013(3) 0.029(3) -0.004(3)
C12 0.029(2) 0.038(3) 0.050(3) -0.007(2) 0.004(2) -0.0016(19)
C16 0.046(3) 0.107(5) 0.054(4) 0.031(4) 0.028(3) 0.007(3)
F11 0.143(5) 0.127(4) 0.102(4) -0.004(3) 0.046(4) 0.077(4)
F6 0.248(8) 0.218(7) 0.103(4) 0.111(5) 0.099(5) 0.162(7)
F13 0.045(3) 0.267(10) 0.119(5) 0.058(5) 0.023(3) -0.008(3)
F14 0.181(5) 0.057(2) 0.141(4) 0.005(3) 0.117(4) -0.008(3)
C11 0.047(4) 0.035(4) 0.057(5) 0.000 0.005(4) 0.000
F4 0.216(7) 0.099(3) 0.123(4) -0.044(3) 0.126(5) -0.078(4)

loop_
_atom_type_symbol
_atom_type_description
_atom_type_scat_dispersion_real
_atom_type_scat_dispersion_imag
_atom_type_scat_source
C C 0.0033 0.0016 'International Tables Vol C Tables 4.2.6.8 and 6.1.1.4'
H H 0.0000 0.0000 'International Tables Vol C Tables 4.2.6.8 and 6.1.1.4'
Cu Cu 0.3201 1.2651 'International Tables Vol C Tables 4.2.6.8 and 6.1.1.4'
F F 0.0171 0.0103 'International Tables Vol C Tables 4.2.6.8 and 6.1.1.4'
Gd Gd -0.1653 3.9035 'International Tables Vol C Tables 4.2.6.8 and 6.1.1.4'
N N 0.0061 0.0033 'International Tables Vol C Tables 4.2.6.8 and 6.1.1.4'
O O 0.0106 0.0060 'International Tables Vol C Tables 4.2.6.8 and 6.1.1.4'

loop_
_geom_angle_atom_site_label_1
_geom_angle_atom_site_label_2
_geom_angle_atom_site_label_3
_geom_angle
_geom_angle_site_symmetry_1
_geom_angle_site_symmetry_3
O2 Gd1 O2 137.34(16) 2 .
O2 Gd1 O5 94.14(11) 2 2
O2 Gd1 O5 101.28(11) . 2
O2 Gd1 O5 101.28(11) 2 .
O2 Gd1 O5 94.14(11) . .
O5 Gd1 O5 136.81(16) 2 .
O2 Gd1 O4 71.23(12) 2 2
O2 Gd1 O4 151.41(13) . 2
O5 Gd1 O4 72.48(12) 2 2
O5 Gd1 O4 74.82(12) . 2
O2 Gd1 O4 151.41(13) 2 .
O2 Gd1 O4 71.22(12) . .
O5 Gd1 O4 74.82(12) 2 .
O5 Gd1 O4 72.48(12) . .
O4 Gd1 O4 80.27(18) 2 .
O2 Gd1 O3 71.07(11) 2 2
O2 Gd1 O3 75.12(11) . 2
O5 Gd1 O3 74.62(11) 2 2
O5 Gd1 O3 148.57(11) . 2
O4 Gd1 O3 127.04(12) 2 2
O4 Gd1 O3 128.26(12) . 2
O2 Gd1 O3 75.12(11) 2 .
O2 Gd1 O3 71.07(11) . .
O5 Gd1 O3 148.57(11) 2 .
O5 Gd1 O3 74.62(11) . .
O4 Gd1 O3 128.26(12) 2 .
O4 Gd1 O3 127.04(12) . .
O3 Gd1 O3 73.95(16) 2 .
N1 Cu1 N1 180.0 7_556 .
N1 Cu1 O8 92.88(14) 7_556 7_556
N1 Cu1 O8 87.12(14) . 7_556
N1 Cu1 O8 87.12(14) 7_556 .
N1 Cu1 O8 92.88(14) . .
O8 Cu1 O8 180.0 7_556 .
N1 Cu1 O7 90.97(14) 7_556 7_556
N1 Cu1 O7 89.03(14) . 7_556
O8 Cu1 O7 93.20(14) 7_556 7_556
O8 Cu1 O7 86.80(14) . 7_556
N1 Cu1 O7 89.03(14) 7_556 .
N1 Cu1 O7 90.97(14) . .
O8 Cu1 O7 86.80(14) 7_556 .
O8 Cu1 O7 93.20(14) . .
O7 Cu1 O7 180.0 7_556 .
O2 N3 C20 124.9(4) . .
O2 N3 C18 121.2(3) . .
C20 N3 C18 113.0(3) . .
C9 O5 Gd1 135.0(3) . .
C25 N1 C24 119.2(4) . .
C25 N1 Cu1 121.5(3) . .
C24 N1 Cu1 119.0(3) . .
N3 O2 Gd1 146.0(3) . .
C12 O3 Gd1 132.4(3) . .
C2 O8 Cu1 124.0(4) . .
C7 O4 Gd1 134.2(3) . .
C23 O6 C26 117.9(4) . .
O6 C23 C24 115.2(4) . .
O6 C23 C22 125.8(4) . .
C24 C23 C22 119.0(4) . .
C25 C21 C22 119.9(4) . .
C25 C21 C20 119.1(4) . .
C22 C21 C20 121.0(4) . .
C5 O7 Cu1 122.6(4) . .
O1 N2 C20 126.2(4) . .
O1 N2 C15 121.6(4) . .
C20 N2 C15 111.8(4) . .
C23 C22 C21 117.6(4) . .
C23 C22 H22 121.2 . .
C21 C22 H22 121.2 . .
N1 C25 C21 121.4(4) . .
N1 C25 H25 119.3 . .
C21 C25 H25 119.3 . .
N3 C20 N2 108.9(4) . .
N3 C20 C21 127.2(4) . .
N2 C20 C21 123.9(4) . .
O5 C9 C8 127.6(5) . .
O5 C9 C10 114.7(5) . .
C8 C9 C10 117.7(5) . .
N3 C18 C19 109.4(4) . .
N3 C18 C17 105.1(4) . .
C19 C18 C17 110.8(5) . .
N3 C18 C15 101.3(4) . .
C19 C18 C15 114.0(5) . .
C17 C18 C15 115.3(5) . .
N1 C24 C23 122.8(4) . .
N1 C24 H24 118.6 . .
C23 C24 H24 118.6 . .
F9 C6 F8 105.9(6) . .
F9 C6 F7 104.3(6) . .
F8 C6 F7 107.6(6) . .
F9 C6 C7 112.9(5) . .
F8 C6 C7 111.7(4) . .
F7 C6 C7 113.9(5) . .
O8 C2 C3 129.5(6) . .
O8 C2 C1 114.2(6) . .
C3 C2 C1 116.3(5) . .
C2 C3 C5 125.0(5) . 7_556
C2 C3 H3 117.5 . .
C5 C3 H3 117.5 7_556 .
O6 C26 H26A 109.5 . .
O6 C26 H26B 109.5 . .
H26A C26 H26B 109.5 . .
O6 C26 H26C 109.5 . .
H26A C26 H26C 109.5 . .
H26B C26 H26C 109.5 . .
C14 C15 N2 105.9(5) . .
C14 C15 C16 111.7(5) . .
N2 C15 C16 108.1(4) . .
C14 C15 C18 114.9(5) . .
N2 C15 C18 100.3(4) . .
C16 C15 C18 114.5(5) . .
F10 C1 F11 111.3(7) . .
F10 C1 F12 105.4(7) . .
F11 C1 F12 105.0(6) . .
F10 C1 C2 114.2(6) . .
F11 C1 C2 108.6(6) . .
F12 C1 C2 111.9(5) . .
F3 C13 F1 106.2(5) . .
F3 C13 F2 107.3(5) . .
F1 C13 F2 108.7(6) . .
F3 C13 C12 110.5(5) . .
F1 C13 C12 112.1(5) . .
F2 C13 C12 111.6(5) . .
C18 C19 H19A 109.5 . .
C18 C19 H19B 109.5 . .
H19A C19 H19B 109.5 . .
C18 C19 H19C 109.5 . .
H19A C19 H19C 109.5 . .
H19B C19 H19C 109.5 . .
C15 C14 H14A 109.5 . .
C15 C14 H14B 109.5 . .
H14A C14 H14B 109.5 . .
C15 C14 H14C 109.5 . .
H14A C14 H14C 109.5 . .
H14B C14 H14C 109.5 . .
O7 C5 C3 128.2(5) . 7_556
O7 C5 C4 114.9(5) . .
C3 C5 C4 116.9(5) 7_556 .
C7 C8 C9 121.0(5) . .
C7 C8 H8 119.5 . .
C9 C8 H8 119.5 . .
O4 C7 C8 128.8(5) . .
O4 C7 C6 113.6(5) . .
C8 C7 C6 117.6(5) . .
F6 C10 F4 105.9(7) . .
F6 C10 F5 108.9(6) . .
F4 C10 F5 104.9(6) . .
F6 C10 C9 113.4(6) . .
F4 C10 C9 109.8(6) . .
F5 C10 C9 113.3(5) . .
C18 C17 H17A 109.5 . .
C18 C17 H17B 109.5 . .
H17A C17 H17B 109.5 . .
C18 C17 H17C 109.5 . .
H17A C17 H17C 109.5 . .
H17B C17 H17C 109.5 . .
F15 C4 F13 107.6(6) . .
F15 C4 F14 105.3(6) . .
F13 C4 F14 104.0(6) . .
F15 C4 C5 114.9(5) . .
F13 C4 C5 111.0(6) . .
F14 C4 C5 113.2(5) . .
O3 C12 C11 129.4(5) . .
O3 C12 C13 113.2(5) . .
C11 C12 C13 117.4(5) . .
C15 C16 H16A 109.5 . .
C15 C16 H16B 109.5 . .
H16A C16 H16B 109.5 . .
C15 C16 H16C 109.5 . .
H16A C16 H16C 109.5 . .
H16B C16 H16C 109.5 . .
C12 C11 C12 122.2(7) . 2
C12 C11 H11 118.9 . .
C12 C11 H11 118.9 2 .

loop_
_geom_bond_atom_site_label_1
_geom_bond_atom_site_label_2
_geom_bond_distance
_geom_bond_site_symmetry_2
Gd1 O2 2.359(3) 2
Gd1 O2 2.359(3) .
Gd1 O5 2.360(3) 2
Gd1 O5 2.360(3) .
Gd1 O4 2.381(3) 2
Gd1 O4 2.381(3) .
Gd1 O3 2.401(3) 2
Gd1 O3 2.401(3) .
Cu1 N1 2.013(4) 7_556
Cu1 N1 2.013(4) .
Cu1 O8 2.087(3) 7_556
Cu1 O8 2.087(3) .
Cu1 O7 2.200(3) 7_556
Cu1 O7 2.200(3) .
N3 O2 1.297(4) .
N3 C20 1.324(6) .
N3 C18 1.504(6) .
O5 C9 1.243(6) .
N1 C25 1.336(6) .
N1 C24 1.338(6) .
O3 C12 1.257(6) .
O8 C2 1.259(6) .
O4 C7 1.240(6) .
O6 C23 1.357(6) .
O6 C26 1.410(6) .
C23 C24 1.374(7) .
C23 C22 1.393(6) .
C21 C25 1.381(6) .
C21 C22 1.402(6) .
C21 C20 1.461(6) .
O7 C5 1.244(6) .
N2 O1 1.270(6) .
N2 C20 1.360(6) .
N2 C15 1.518(6) .
C22 H22 0.9300 .
F8 C6 1.277(6) .
F5 C10 1.311(7) .
C25 H25 0.9300 .
F1 C13 1.328(8) .
C9 C8 1.395(8) .
C9 C10 1.533(8) .
F3 C13 1.325(7) .
C18 C19 1.524(7) .
C18 C17 1.525(8) .
C18 C15 1.554(7) .
C24 H24 0.9300 .
C6 F9 1.276(8) .
C6 F7 1.282(7) .
C6 C7 1.555(7) .
C2 C3 1.368(9) .
C2 C1 1.537(9) .
C3 C5 1.399(9) 7_556
C3 H3 0.9300 .
F12 C1 1.339(9) .
F10 C1 1.297(8) .
F15 C4 1.296(8) .
F2 C13 1.334(6) .
C26 H26A 0.9600 .
C26 H26B 0.9600 .
C26 H26C 0.9600 .
C15 C14 1.510(9) .
C15 C16 1.534(8) .
C1 F11 1.305(9) .
C13 C12 1.546(8) .
C19 H19A 0.9600 .
C19 H19B 0.9600 .
C19 H19C 0.9600 .
C14 H14A 0.9600 .
C14 H14B 0.9600 .
C14 H14C 0.9600 .
C5 C3 1.399(9) 7_556
C5 C4 1.540(9) .
C8 C7 1.386(8) .
C8 H8 0.9300 .
C10 F6 1.282(9) .
C10 F4 1.300(9) .
C17 H17A 0.9600 .
C17 H17B 0.9600 .
C17 H17C 0.9600 .
C4 F13 1.301(9) .
C4 F14 1.333(7) .
C12 C11 1.387(6) .
C16 H16A 0.9600 .
C16 H16B 0.9600 .
C16 H16C 0.9600 .
C11 C12 1.387(6) 2
C11 H11 0.9300 .

loop_
_geom_torsion_atom_site_label_1
_geom_torsion_atom_site_label_2
_geom_torsion_atom_site_label_3
_geom_torsion_atom_site_label_4
_geom_torsion
_geom_torsion_site_symmetry_1
_geom_torsion_site_symmetry_2
_geom_torsion_site_symmetry_3
_geom_torsion_site_symmetry_4
C20 N3 O2 Gd1 -106.3(5) . . . .
C18 N3 O2 Gd1 85.3(6) . . . .
C26 O6 C23 C24 174.8(5) . . . .
C26 O6 C23 C22 -4.7(8) . . . .
O6 C23 C22 C21 179.7(5) . . . .
C24 C23 C22 C21 0.1(7) . . . .
C25 C21 C22 C23 -0.3(6) . . . .
C20 C21 C22 C23 -179.8(4) . . . .
C24 N1 C25 C21 0.9(6) . . . .
Cu1 N1 C25 C21 -173.3(3) . . . .
C22 C21 C25 N1 -0.2(6) . . . .
C20 C21 C25 N1 179.3(4) . . . .
O2 N3 C20 N2 -175.7(4) . . . .
C18 N3 C20 N2 -6.5(6) . . . .
O2 N3 C20 C21 5.4(7) . . . .
C18 N3 C20 C21 174.6(4) . . . .
O1 N2 C20 N3 177.9(5) . . . .
C15 N2 C20 N3 -8.6(6) . . . .
O1 N2 C20 C21 -3.1(9) . . . .
C15 N2 C20 C21 170.4(4) . . . .
C25 C21 C20 N3 148.4(5) . . . .
C22 C21 C20 N3 -32.2(7) . . . .
C25 C21 C20 N2 -30.5(7) . . . .
C22 C21 C20 N2 149.0(5) . . . .
Gd1 O5 C9 C8 14.7(8) . . . .
Gd1 O5 C9 C10 -165.0(4) . . . .
O2 N3 C18 C19 -51.9(6) . . . .
C20 N3 C18 C19 138.5(5) . . . .
O2 N3 C18 C17 67.1(5) . . . .
C20 N3 C18 C17 -102.5(5) . . . .
O2 N3 C18 C15 -172.6(4) . . . .
C20 N3 C18 C15 17.8(5) . . . .
C25 N1 C24 C23 -1.1(7) . . . .
Cu1 N1 C24 C23 173.2(4) . . . .
O6 C23 C24 N1 -179.0(4) . . . .
C22 C23 C24 N1 0.6(7) . . . .
Cu1 O8 C2 C3 16.9(9) . . . .
Cu1 O8 C2 C1 -160.9(4) . . . .
O8 C2 C3 C5 -0.3(11) . . . 7_556
C1 C2 C3 C5 177.4(6) . . . 7_556
O1 N2 C15 C14 72.7(7) . . . .
C20 N2 C15 C14 -101.1(5) . . . .
O1 N2 C15 C16 -47.2(7) . . . .
C20 N2 C15 C16 138.9(5) . . . .
O1 N2 C15 C18 -167.4(5) . . . .
C20 N2 C15 C18 18.7(6) . . . .
N3 C18 C15 C14 93.1(5) . . . .
C19 C18 C15 C14 -24.3(6) . . . .
C17 C18 C15 C14 -154.0(5) . . . .
N3 C18 C15 N2 -19.9(5) . . . .
C19 C18 C15 N2 -137.3(5) . . . .
C17 C18 C15 N2 92.9(5) . . . .
N3 C18 C15 C16 -135.5(5) . . . .
C19 C18 C15 C16 107.1(6) . . . .
C17 C18 C15 C16 -22.7(7) . . . .
O8 C2 C1 F10 -153.8(7) . . . .
C3 C2 C1 F10 28.1(10) . . . .
O8 C2 C1 F11 81.3(7) . . . .
C3 C2 C1 F11 -96.7(7) . . . .
O8 C2 C1 F12 -34.2(8) . . . .
C3 C2 C1 F12 147.8(6) . . . .
Cu1 O7 C5 C3 9.6(8) . . . 7_556
Cu1 O7 C5 C4 -173.3(4) . . . .
O5 C9 C8 C7 -7.6(9) . . . .
C10 C9 C8 C7 172.2(5) . . . .
Gd1 O4 C7 C8 2.0(9) . . . .
Gd1 O4 C7 C6 -177.4(3) . . . .
C9 C8 C7 O4 -0.8(9) . . . .
C9 C8 C7 C6 178.6(5) . . . .
F9 C6 C7 O4 -46.0(7) . . . .
F8 C6 C7 O4 73.2(7) . . . .
F7 C6 C7 O4 -164.7(6) . . . .
F9 C6 C7 C8 134.5(7) . . . .
F8 C6 C7 C8 -106.3(6) . . . .
F7 C6 C7 C8 15.8(8) . . . .
O5 C9 C10 F6 -154.9(7) . . . .
C8 C9 C10 F6 25.3(9) . . . .
O5 C9 C10 F4 86.9(7) . . . .
C8 C9 C10 F4 -92.9(7) . . . .
O5 C9 C10 F5 -30.1(8) . . . .
C8 C9 C10 F5 150.1(6) . . . .
O7 C5 C4 F15 27.4(8) . . . .
C3 C5 C4 F15 -155.1(6) 7_556 . . .
O7 C5 C4 F13 -95.0(7) . . . .
C3 C5 C4 F13 82.5(7) 7_556 . . .
O7 C5 C4 F14 148.5(6) . . . .
C3 C5 C4 F14 -34.0(9) 7_556 . . .
Gd1 O3 C12 C11 -4.7(7) . . . .
Gd1 O3 C12 C13 177.1(3) . . . .
F3 C13 C12 O3 85.6(6) . . . .
F1 C13 C12 O3 -32.8(7) . . . .
F2 C13 C12 O3 -155.1(5) . . . .
F3 C13 C12 C11 -92.9(5) . . . .
F1 C13 C12 C11 148.7(4) . . . .
F2 C13 C12 C11 26.5(7) . . . .
O3 C12 C11 C12 2.5(4) . . . 2
C13 C12 C11 C12 -179.4(5) . . . 2
